data_7132529
loop_
_publ_author_name
'Zhang, Congcong'
'Chen, Qinhao'
'Qin, Yunlong'
'Bu, Zhanwei'
'Wang, Qilin'

_publ_section_title
;
 Solvent-controlled halohydroxylation or C3-C2 coupling of pyridinium
 salts through an interrupted dearomative reduction.
;
_journal_issue 8
_journal_name_full 'Chemical communications (Cambridge, England)'
_journal_page_first 992
_journal_page_last 995
_journal_paper_doi 10.1039/d3cc05212e
_journal_volume 60
_journal_year 2024
_chemical_absolute_configuration unk
_chemical_formula_moiety 'C24 H24 N4 O4'
_chemical_formula_sum 'C24 H24 N4 O4'
_chemical_formula_weight 432.47
_space_group_crystal_system monoclinic
_space_group_IT_number 4
_space_group_name_Hall 'P 2yb'
_space_group_name_H-M_alt 'P 1 21 1'
_atom_sites_solution_hydrogens mixed
_atom_sites_solution_primary direct
_audit_creation_date 2023-04-05
_audit_creation_method
;
Olex2 1.5-beta
(compiled 2022.04.07 svn.rca3783a0 for OlexSys, GUI svn.r6439)
;
_audit_update_record
;
2023-10-04 deposited with the CCDC.	2023-12-21 downloaded from the CCDC.
;
_cell_angle_alpha 90
_cell_angle_beta 112.031(2)
_cell_angle_gamma 90
_cell_formula_units_Z 2
_cell_length_a 8.7417(2)
_cell_length_b 13.7590(2)
_cell_length_c 9.4773(2)
_cell_measurement_reflns_used 3328
_cell_measurement_temperature 149.99(10)
_cell_measurement_theta_max 73.3830
_cell_measurement_theta_min 5.0210
_cell_volume 1056.67(4)
_computing_cell_refinement 'CrysAlisPro 1.171.38.43f (Rigaku OD, 2015)'
_computing_data_collection 'CrysAlisPro 1.171.38.43f (Rigaku OD, 2015)'
_computing_data_reduction 'CrysAlisPro 1.171.38.43f (Rigaku OD, 2015)'
_computing_molecular_graphics 'Olex2 1.5-beta (Dolomanov et al., 2009)'
_computing_publication_material 'Olex2 1.5-beta (Dolomanov et al., 2009)'
_computing_structure_refinement 'SHELXL 2018/3 (Sheldrick, 2015)'
_computing_structure_solution 'SHELXS  (Sheldrick, 2008)'
_diffrn_ambient_environment N~2~
_diffrn_ambient_temperature 149.99(10)
_diffrn_detector 'CCD plate'
_diffrn_detector_area_resol_mean 5.2684
_diffrn_detector_type AtlasS2
_diffrn_measured_fraction_theta_full 1.000
_diffrn_measured_fraction_theta_max 0.980
_diffrn_measurement_details
;
List of Runs (angles in degrees, time in seconds):

  # Type    Start    End  Width  t~exp~   \w     \q     \k     \f   Frames
#--------------------------------------------------------------------------
  1  \w     53.00  80.00   1.00    1.00    --   40.92 -99.00   0.00   27
  2  \w     27.00  67.00   1.00    1.00    --  107.58 -94.00 120.00   40
  3  \w     75.00 101.00   1.00    1.00    --  107.58 -94.00 120.00   26
  4  \w     33.00  98.00   1.00    1.00    --  107.58 -94.00  90.00   65
  5  \w     71.00 125.00   1.00    1.00    --  107.58 -30.00 -60.00   54
  6  \w    103.00 129.00   1.00    1.00    --  107.58 -45.00-150.00   26
  7  \w     83.00 159.00   1.00    1.00    --  107.58  45.00 -30.00   76
  8  \w     79.00 175.00   1.00    1.00    --  107.58  61.00   0.00   96
  9  \w     35.00  89.00   1.00    1.00    --  107.58 -45.00-150.00   54
 10  \w    -99.00 -29.00   1.00    1.00    --  -40.92 -77.00-120.00   70
 11  \w   -113.00 -13.00   1.00    1.00    --  -40.92 -57.00 120.00  100
;
_diffrn_measurement_device 'four-circle diffractometer'
_diffrn_measurement_device_type 'SuperNova, Dual, Cu at zero, AtlasS2'
_diffrn_measurement_method '\w scans'
_diffrn_orient_matrix_type 'CrysAlisPro convention (1999,Acta A55,543-557)'
_diffrn_orient_matrix_UB_11 0.0473043000
_diffrn_orient_matrix_UB_12 0.0127879000
_diffrn_orient_matrix_UB_13 -0.1400146000
_diffrn_orient_matrix_UB_21 -0.1764687000
_diffrn_orient_matrix_UB_22 0.0350789000
_diffrn_orient_matrix_UB_23 -0.0941810000
_diffrn_orient_matrix_UB_31 0.0528289000
_diffrn_orient_matrix_UB_32 0.1055006000
_diffrn_orient_matrix_UB_33 0.0478991000
_diffrn_radiation_monochromator mirror
_diffrn_radiation_probe x-ray
_diffrn_radiation_type 'Cu K\a'
_diffrn_radiation_wavelength 1.54184
_diffrn_reflns_av_R_equivalents 0.0195
_diffrn_reflns_av_unetI/netI 0.0279
_diffrn_reflns_Laue_measured_fraction_full 1.000
_diffrn_reflns_Laue_measured_fraction_max 0.980
_diffrn_reflns_limit_h_max 10
_diffrn_reflns_limit_h_min -10
_diffrn_reflns_limit_k_max 16
_diffrn_reflns_limit_k_min -12
_diffrn_reflns_limit_l_max 11
_diffrn_reflns_limit_l_min -10
_diffrn_reflns_number 4080
_diffrn_reflns_point_group_measured_fraction_full 0.726
_diffrn_reflns_point_group_measured_fraction_max 0.701
_diffrn_reflns_theta_full 67.684
_diffrn_reflns_theta_max 73.520
_diffrn_reflns_theta_min 5.034
_diffrn_source 'micro-focus sealed X-ray tube'
_diffrn_source_type 'SuperNova (Cu) X-ray Source'
_exptl_absorpt_coefficient_mu 0.772
_exptl_absorpt_correction_T_max 1.00000
_exptl_absorpt_correction_T_min 0.68823
_exptl_absorpt_correction_type multi-scan
_exptl_absorpt_process_details
;
CrysAlisPro 1.171.38.43f (Rigaku Oxford Diffraction, 2015)
Empirical absorption correction using spherical harmonics,
 implemented in SCALE3 ABSPACK scaling algorithm.
;
_exptl_crystal_colour 'light yellow'
_exptl_crystal_density_diffrn 1.359
_exptl_crystal_description block
_exptl_crystal_F_000 456
_exptl_crystal_size_max 0.14
_exptl_crystal_size_mid 0.12
_exptl_crystal_size_min 0.1
_refine_diff_density_max 0.185
_refine_diff_density_min -0.183
_refine_diff_density_rms 0.040
_refine_ls_abs_structure_details
;
 Flack x determined using 779 quotients [(I+)-(I-)]/[(I+)+(I-)]
 (Parsons, Flack and Wagner, Acta Cryst. B69 (2013) 249-259).
;
_refine_ls_abs_structure_Flack 0.58(15)
_refine_ls_extinction_coef 0.0074(8)
_refine_ls_extinction_expression Fc^*^=kFc[1+0.001xFc^2^\l^3^/sin(2\q)]^-1/4^
_refine_ls_extinction_method 'SHELXL-2018/3 (Sheldrick 2018)'
_refine_ls_goodness_of_fit_ref 1.054
_refine_ls_hydrogen_treatment mixed
_refine_ls_matrix_type full
_refine_ls_number_parameters 298
_refine_ls_number_reflns 2982
_refine_ls_number_restraints 1
_refine_ls_restrained_S_all 1.053
_refine_ls_R_factor_all 0.0320
_refine_ls_R_factor_gt 0.0315
_refine_ls_shift/su_max 0.000
_refine_ls_shift/su_mean 0.000
_refine_ls_structure_factor_coef Fsqd
_refine_ls_weighting_details 'w=1/[\s^2^(Fo^2^)+(0.0542P)^2^+0.0672P] where P=(Fo^2^+2Fc^2^)/3'
_refine_ls_weighting_scheme calc
_refine_ls_wR_factor_gt 0.0833
_refine_ls_wR_factor_ref 0.0838
_reflns_Friedel_coverage 0.370
_reflns_Friedel_fraction_full 0.426
_reflns_Friedel_fraction_max 0.396
_reflns_number_gt 2926
_reflns_number_total 2982
_reflns_threshold_expression 'I > 2\s(I)'
_cod_data_source_file d3cc05212e2.cif
_cod_data_source_block 1522
_cod_depositor_comments 'Adding full bibliography for 7132526--7132530.cif.'
_cod_database_code 7132529
_shelx_shelxl_version_number 2018/3
_shelx_space_group_comment
;
The symmetry employed for this shelxl refinement is uniquely defined
by the following loop, which should always be used as a source of
symmetry information in preference to the above space-group names.
They are only intended as comments.
;
_olex2_refinement_description
;
1. Fixed Uiso
 At 1.2 times of:
  All C(H) groups, All C(H,H) groups
2.a Ternary CH refined with riding coordinates:
 C12(H12)
2.b Secondary CH2 refined with riding coordinates:
 C7(H7A,H7B), C10(H10A,H10B), C11(H11A,H11B), C18(H18A,H18B)
2.c Aromatic/amide H refined with riding coordinates:
 C3(H3), C4(H4), C5(H5), C6(H6), C8(H8), C14(H14), C17(H17), C20(H20),
 C21(H21), C22(H22), C23(H23), C24(H24), C25(H25)
;
_olex2_submission_special_instructions 'No special instructions were received'
_oxdiff_exptl_absorpt_empirical_details
;
Empirical correction (ABSPACK) includes:
- Absorption correction using spherical harmonics
- Frame scaling
;
_oxdiff_exptl_absorpt_empirical_full_max 1.413
_oxdiff_exptl_absorpt_empirical_full_min 0.509

loop_
_space_group_symop_operation_xyz
'x, y, z'
'-x, y+1/2, -z'

loop_
_atom_site_label
_atom_site_type_symbol
_atom_site_fract_x
_atom_site_fract_y
_atom_site_fract_z
_atom_site_U_iso_or_equiv
_atom_site_adp_type
_atom_site_occupancy
_atom_site_site_symmetry_order
_atom_site_calc_flag
_atom_site_refinement_flags_posn
_atom_site_refinement_flags_adp
_atom_site_refinement_flags_occupancy
_atom_site_disorder_assembly
_atom_site_disorder_group
O1 O 0.7206(2) 0.82042(13) 0.82869(18) 0.0381(4) Uani 1 1 d . . . . .
O2 O 0.7709(2) 0.80230(13) 0.6210(2) 0.0410(4) Uani 1 1 d . . . . .
O3 O 0.2861(2) 0.17902(12) 0.73012(18) 0.0373(4) Uani 1 1 d . . . . .
O4 O 0.5510(2) 0.18927(13) 0.85833(19) 0.0419(4) Uani 1 1 d . . . . .
N1 N 0.2247(2) 0.46474(13) 0.77706(18) 0.0262(4) Uani 1 1 d . . . . .
N2 N 0.5059(2) 0.55483(13) 0.52143(18) 0.0255(4) Uani 1 1 d . . . . .
N3 N 0.4111(2) 0.22752(14) 0.80603(19) 0.0304(4) Uani 1 1 d . . . . .
N4 N 0.7089(2) 0.77306(14) 0.7129(2) 0.0302(4) Uani 1 1 d . . . . .
C1 C 0.0201(2) 0.53620(16) 0.8648(2) 0.0285(4) Uani 1 1 d . . . . .
C3 C -0.0114(4) 0.6546(2) 1.0389(3) 0.0536(7) Uani 1 1 d . . . . .
H3 H -0.014937 0.720660 1.066800 0.064 Uiso 1 1 calc R U . . .
C4 C -0.0340(3) 0.5825(3) 1.1280(3) 0.0523(7) Uani 1 1 d . . . . .
H4 H -0.052007 0.598363 1.218077 0.063 Uiso 1 1 calc R U . . .
C5 C -0.0306(4) 0.4864(3) 1.0868(3) 0.0568(8) Uani 1 1 d . . . . .
H5 H -0.045988 0.435887 1.148502 0.068 Uiso 1 1 calc R U . . .
C6 C -0.0048(3) 0.4646(2) 0.9559(3) 0.0444(6) Uani 1 1 d . . . . .
H6 H -0.004030 0.398407 0.927393 0.053 Uiso 1 1 calc R U . . .
C7 C 0.0600(3) 0.50808(17) 0.7281(2) 0.0311(5) Uani 1 1 d . . . . .
H7A H -0.022978 0.460951 0.664745 0.037 Uiso 1 1 calc R U . . .
H7B H 0.055241 0.566414 0.665444 0.037 Uiso 1 1 calc R U . . .
C8 C 0.2473(3) 0.36940(15) 0.7703(2) 0.0265(4) Uani 1 1 d . . . . .
H8 H 0.154071 0.329587 0.719093 0.032 Uiso 1 1 calc R U . . .
C9 C 0.3992(3) 0.32626(15) 0.8340(2) 0.0276(4) Uani 1 1 d . . . . .
C10 C 0.5494(3) 0.37999(17) 0.9321(2) 0.0312(4) Uani 1 1 d . . . . .
H10A H 0.619091 0.395970 0.873639 0.037 Uiso 1 1 calc R U . . .
H10B H 0.614972 0.339461 1.020469 0.037 Uiso 1 1 calc R U . . .
C11 C 0.4936(3) 0.47347(16) 0.9868(2) 0.0298(4) Uani 1 1 d . . . . .
H11A H 0.590523 0.515690 1.037093 0.036 Uiso 1 1 calc R U . . .
H11B H 0.444834 0.456964 1.062676 0.036 Uiso 1 1 calc R U . . .
C12 C 0.3661(2) 0.52881(16) 0.8541(2) 0.0261(4) Uani 1 1 d . . . . .
H12 H 0.325719 0.585086 0.897321 0.031 Uiso 1 1 calc R U . . .
C13 C 0.4412(2) 0.56851(14) 0.7456(2) 0.0231(4) Uani 1 1 d . . . . .
C14 C 0.4243(2) 0.52350(15) 0.6162(2) 0.0242(4) Uani 1 1 d . . . . .
H14 H 0.354446 0.468155 0.586735 0.029 Uiso 1 1 calc R U . . .
C15 C 0.5418(3) 0.65949(16) 0.7988(2) 0.0285(4) Uani 1 1 d . . . . .
H15A H 0.472(4) 0.710(2) 0.807(3) 0.041(7) Uiso 1 1 d . . . . .
H15B H 0.630(3) 0.652(2) 0.902(3) 0.035(7) Uiso 1 1 d . . . . .
C16 C 0.6191(2) 0.68616(16) 0.6873(2) 0.0263(4) Uani 1 1 d . . . . .
C17 C 0.6014(2) 0.63439(15) 0.5601(2) 0.0257(4) Uani 1 1 d . . . . .
H17 H 0.657958 0.654989 0.497027 0.031 Uiso 1 1 calc R U . . .
C18 C 0.5022(3) 0.49377(16) 0.3928(2) 0.0270(4) Uani 1 1 d . . . . .
H18A H 0.518617 0.535570 0.314622 0.032 Uiso 1 1 calc R U . . .
H18B H 0.391944 0.463310 0.346532 0.032 Uiso 1 1 calc R U . . .
C19 C 0.6323(2) 0.41473(16) 0.4379(2) 0.0266(4) Uani 1 1 d . . . . .
C20 C 0.6379(3) 0.34411(17) 0.5450(2) 0.0321(5) Uani 1 1 d . . . . .
H20 H 0.561154 0.346700 0.594206 0.039 Uiso 1 1 calc R U . . .
C21 C 0.7541(3) 0.26995(18) 0.5810(3) 0.0388(5) Uani 1 1 d . . . . .
H21 H 0.757044 0.222517 0.654788 0.047 Uiso 1 1 calc R U . . .
C22 C 0.8659(3) 0.26520(19) 0.5091(3) 0.0406(6) Uani 1 1 d . . . . .
H22 H 0.944208 0.213897 0.532219 0.049 Uiso 1 1 calc R U . . .
C23 C 0.8630(3) 0.3353(2) 0.4039(3) 0.0429(6) Uani 1 1 d . . . . .
H23 H 0.939889 0.332463 0.354956 0.051 Uiso 1 1 calc R U . . .
C24 C 0.7474(3) 0.4103(2) 0.3692(2) 0.0344(5) Uani 1 1 d . . . . .
H24 H 0.747387 0.458899 0.297919 0.041 Uiso 1 1 calc R U . . .
C25 C 0.0168(3) 0.63244(18) 0.9076(3) 0.0413(6) Uani 1 1 d . . . . .
H25 H 0.033964 0.683174 0.847140 0.050 Uiso 1 1 calc R U . . .

loop_
_atom_site_aniso_label
_atom_site_aniso_U_11
_atom_site_aniso_U_22
_atom_site_aniso_U_33
_atom_site_aniso_U_23
_atom_site_aniso_U_13
_atom_site_aniso_U_12
O1 0.0454(9) 0.0325(8) 0.0353(7) -0.0079(7) 0.0138(7) -0.0082(7)
O2 0.0441(9) 0.0384(9) 0.0502(9) -0.0007(8) 0.0287(8) -0.0121(8)
O3 0.0474(9) 0.0319(8) 0.0416(8) -0.0082(7) 0.0269(7) -0.0087(7)
O4 0.0503(10) 0.0337(9) 0.0443(9) 0.0046(8) 0.0208(8) 0.0078(8)
N1 0.0291(8) 0.0288(9) 0.0253(7) -0.0045(7) 0.0156(7) -0.0047(7)
N2 0.0336(9) 0.0246(8) 0.0235(8) -0.0010(7) 0.0165(7) -0.0003(7)
N3 0.0418(10) 0.0294(9) 0.0269(8) 0.0008(7) 0.0207(8) -0.0015(8)
N4 0.0297(9) 0.0292(9) 0.0335(9) -0.0002(8) 0.0140(7) -0.0036(7)
C1 0.0233(9) 0.0305(11) 0.0314(10) -0.0012(9) 0.0099(8) 0.0032(8)
C3 0.0516(16) 0.0460(15) 0.0584(16) -0.0244(14) 0.0151(13) 0.0067(13)
C4 0.0404(14) 0.074(2) 0.0471(14) -0.0157(14) 0.0218(11) 0.0097(14)
C5 0.0688(18) 0.0628(19) 0.0589(16) 0.0095(15) 0.0469(15) 0.0111(16)
C6 0.0588(16) 0.0349(12) 0.0563(14) 0.0032(12) 0.0407(13) 0.0059(12)
C7 0.0287(10) 0.0361(12) 0.0274(9) 0.0016(9) 0.0092(8) 0.0000(9)
C8 0.0335(10) 0.0283(11) 0.0233(8) -0.0041(8) 0.0169(7) -0.0060(8)
C9 0.0374(11) 0.0260(10) 0.0239(9) -0.0013(8) 0.0167(8) -0.0033(8)
C10 0.0353(11) 0.0327(11) 0.0249(9) 0.0033(9) 0.0104(8) 0.0001(9)
C11 0.0373(11) 0.0318(11) 0.0203(8) -0.0016(8) 0.0107(8) -0.0065(9)
C12 0.0320(10) 0.0271(10) 0.0226(8) -0.0053(8) 0.0141(8) -0.0056(8)
C13 0.0251(9) 0.0236(9) 0.0223(8) 0.0006(8) 0.0108(7) -0.0001(8)
C14 0.0281(10) 0.0233(9) 0.0247(8) 0.0007(8) 0.0140(7) 0.0002(8)
C15 0.0352(11) 0.0273(10) 0.0268(9) -0.0040(8) 0.0158(8) -0.0050(9)
C16 0.0268(9) 0.0254(9) 0.0286(9) 0.0003(8) 0.0126(7) -0.0021(8)
C17 0.0282(9) 0.0258(10) 0.0274(9) 0.0022(8) 0.0153(7) 0.0006(8)
C18 0.0368(11) 0.0281(10) 0.0195(8) -0.0001(8) 0.0143(8) 0.0017(9)
C19 0.0295(10) 0.0285(10) 0.0214(8) -0.0057(8) 0.0093(7) -0.0006(9)
C20 0.0327(10) 0.0309(11) 0.0332(10) 0.0026(9) 0.0130(8) 0.0015(9)
C21 0.0381(12) 0.0288(11) 0.0408(12) -0.0001(10) 0.0049(9) 0.0008(10)
C22 0.0320(12) 0.0400(13) 0.0395(12) -0.0137(11) 0.0016(9) 0.0069(10)
C23 0.0327(11) 0.0652(17) 0.0295(10) -0.0115(11) 0.0103(8) 0.0078(12)
C24 0.0333(11) 0.0496(14) 0.0215(9) -0.0026(9) 0.0117(8) 0.0027(10)
C25 0.0438(13) 0.0293(12) 0.0475(13) -0.0030(10) 0.0134(11) 0.0031(10)

loop_
_atom_type_symbol
_atom_type_description
_atom_type_scat_dispersion_real
_atom_type_scat_dispersion_imag
_atom_type_scat_source
C C 0.0181 0.0091 'International Tables Vol C Tables 4.2.6.8 and 6.1.1.4'
H H 0.0000 0.0000 'International Tables Vol C Tables 4.2.6.8 and 6.1.1.4'
N N 0.0311 0.0180 'International Tables Vol C Tables 4.2.6.8 and 6.1.1.4'
O O 0.0492 0.0322 'International Tables Vol C Tables 4.2.6.8 and 6.1.1.4'

loop_
_geom_angle_atom_site_label_1
_geom_angle_atom_site_label_2
_geom_angle_atom_site_label_3
_geom_angle
_geom_angle_site_symmetry_1
_geom_angle_site_symmetry_3
_geom_angle_publ_flag
C7 N1 C12 117.18(17) . . ?
C8 N1 C7 122.11(18) . . ?
C8 N1 C12 120.19(18) . . ?
C14 N2 C18 119.67(17) . . ?
C17 N2 C14 119.21(16) . . ?
C17 N2 C18 120.68(17) . . ?
O3 N3 C9 121.10(19) . . ?
O4 N3 O3 121.11(19) . . ?
O4 N3 C9 117.79(19) . . ?
O1 N4 O2 122.00(18) . . ?
O1 N4 C16 117.00(17) . . ?
O2 N4 C16 120.99(18) . . ?
C6 C1 C7 119.6(2) . . ?
C6 C1 C25 118.3(2) . . ?
C25 C1 C7 122.0(2) . . ?
C4 C3 H3 119.7 . . ?
C4 C3 C25 120.6(3) . . ?
C25 C3 H3 119.7 . . ?
C3 C4 H4 120.1 . . ?
C3 C4 C5 119.8(2) . . ?
C5 C4 H4 120.1 . . ?
C4 C5 H5 120.3 . . ?
C6 C5 C4 119.5(3) . . ?
C6 C5 H5 120.3 . . ?
C1 C6 H6 119.1 . . ?
C5 C6 C1 121.7(3) . . ?
C5 C6 H6 119.1 . . ?
N1 C7 C1 110.38(16) . . ?
N1 C7 H7A 109.6 . . ?
N1 C7 H7B 109.6 . . ?
C1 C7 H7A 109.6 . . ?
C1 C7 H7B 109.6 . . ?
H7A C7 H7B 108.1 . . ?
N1 C8 H8 118.6 . . ?
N1 C8 C9 122.8(2) . . ?
C9 C8 H8 118.6 . . ?
N3 C9 C10 119.36(19) . . ?
C8 C9 N3 117.85(19) . . ?
C8 C9 C10 122.8(2) . . ?
C9 C10 H10A 110.1 . . ?
C9 C10 H10B 110.1 . . ?
C9 C10 C11 108.02(18) . . ?
H10A C10 H10B 108.4 . . ?
C11 C10 H10A 110.1 . . ?
C11 C10 H10B 110.1 . . ?
C10 C11 H11A 109.3 . . ?
C10 C11 H11B 109.3 . . ?
C10 C11 C12 111.42(16) . . ?
H11A C11 H11B 108.0 . . ?
C12 C11 H11A 109.3 . . ?
C12 C11 H11B 109.3 . . ?
N1 C12 C11 109.06(17) . . ?
N1 C12 H12 107.9 . . ?
N1 C12 C13 112.14(15) . . ?
C11 C12 H12 107.9 . . ?
C13 C12 C11 111.65(17) . . ?
C13 C12 H12 107.9 . . ?
C14 C13 C12 122.07(18) . . ?
C14 C13 C15 122.98(18) . . ?
C15 C13 C12 114.89(16) . . ?
N2 C14 H14 118.7 . . ?
C13 C14 N2 122.51(18) . . ?
C13 C14 H14 118.7 . . ?
C13 C15 H15A 109.0(18) . . ?
C13 C15 H15B 112.2(16) . . ?
H15A C15 H15B 106(2) . . ?
C16 C15 C13 109.26(16) . . ?
C16 C15 H15A 110.8(17) . . ?
C16 C15 H15B 109.4(16) . . ?
N4 C16 C15 117.34(17) . . ?
C17 C16 N4 118.07(17) . . ?
C17 C16 C15 124.51(19) . . ?
N2 C17 C16 121.45(17) . . ?
N2 C17 H17 119.3 . . ?
C16 C17 H17 119.3 . . ?
N2 C18 H18A 108.9 . . ?
N2 C18 H18B 108.9 . . ?
N2 C18 C19 113.31(16) . . ?
H18A C18 H18B 107.7 . . ?
C19 C18 H18A 108.9 . . ?
C19 C18 H18B 108.9 . . ?
C20 C19 C18 121.59(18) . . ?
C24 C19 C18 119.88(19) . . ?
C24 C19 C20 118.5(2) . . ?
C19 C20 H20 119.6 . . ?
C21 C20 C19 120.9(2) . . ?
C21 C20 H20 119.6 . . ?
C20 C21 H21 120.0 . . ?
C22 C21 C20 120.0(2) . . ?
C22 C21 H21 120.0 . . ?
C21 C22 H22 120.1 . . ?
C23 C22 C21 119.8(2) . . ?
C23 C22 H22 120.1 . . ?
C22 C23 H23 119.9 . . ?
C22 C23 C24 120.2(2) . . ?
C24 C23 H23 119.9 . . ?
C19 C24 C23 120.6(2) . . ?
C19 C24 H24 119.7 . . ?
C23 C24 H24 119.7 . . ?
C1 C25 C3 120.1(3) . . ?
C1 C25 H25 120.0 . . ?
C3 C25 H25 120.0 . . ?

loop_
_geom_bond_atom_site_label_1
_geom_bond_atom_site_label_2
_geom_bond_distance
_geom_bond_site_symmetry_2
_geom_bond_publ_flag
O1 N4 1.247(3) . ?
O2 N4 1.252(2) . ?
O3 N3 1.252(2) . ?
O4 N3 1.250(3) . ?
N1 C7 1.464(3) . ?
N1 C8 1.332(3) . ?
N1 C12 1.470(3) . ?
N2 C14 1.409(2) . ?
N2 C17 1.342(3) . ?
N2 C18 1.471(2) . ?
N3 C9 1.395(3) . ?
N4 C16 1.401(3) . ?
C1 C6 1.380(3) . ?
C1 C7 1.513(3) . ?
C1 C25 1.388(3) . ?
C3 H3 0.9500 . ?
C3 C4 1.364(5) . ?
C3 C25 1.390(4) . ?
C4 H4 0.9500 . ?
C4 C5 1.382(5) . ?
C5 H5 0.9500 . ?
C5 C6 1.375(4) . ?
C6 H6 0.9500 . ?
C7 H7A 0.9900 . ?
C7 H7B 0.9900 . ?
C8 H8 0.9500 . ?
C8 C9 1.371(3) . ?
C9 C10 1.490(3) . ?
C10 H10A 0.9900 . ?
C10 H10B 0.9900 . ?
C10 C11 1.533(3) . ?
C11 H11A 0.9900 . ?
C11 H11B 0.9900 . ?
C11 C12 1.534(3) . ?
C12 H12 1.0000 . ?
C12 C13 1.514(3) . ?
C13 C14 1.332(3) . ?
C13 C15 1.504(3) . ?
C14 H14 0.9500 . ?
C15 H15A 0.94(3) . ?
C15 H15B 1.00(3) . ?
C15 C16 1.498(3) . ?
C16 C17 1.359(3) . ?
C17 H17 0.9500 . ?
C18 H18A 0.9900 . ?
C18 H18B 0.9900 . ?
C18 C19 1.514(3) . ?
C19 C20 1.393(3) . ?
C19 C24 1.390(3) . ?
C20 H20 0.9500 . ?
C20 C21 1.389(3) . ?
C21 H21 0.9500 . ?
C21 C22 1.386(4) . ?
C22 H22 0.9500 . ?
C22 C23 1.381(4) . ?
C23 H23 0.9500 . ?
C23 C24 1.394(4) . ?
C24 H24 0.9500 . ?
C25 H25 0.9500 . ?

loop_
_geom_torsion_atom_site_label_1
_geom_torsion_atom_site_label_2
_geom_torsion_atom_site_label_3
_geom_torsion_atom_site_label_4
_geom_torsion
_geom_torsion_site_symmetry_1
_geom_torsion_site_symmetry_2
_geom_torsion_site_symmetry_3
_geom_torsion_site_symmetry_4
_geom_torsion_publ_flag
O1 N4 C16 C15 1.7(3) . . . . ?
O1 N4 C16 C17 178.55(19) . . . . ?
O2 N4 C16 C15 -176.8(2) . . . . ?
O2 N4 C16 C17 0.1(3) . . . . ?
O3 N3 C9 C8 -2.7(3) . . . . ?
O3 N3 C9 C10 176.56(17) . . . . ?
O4 N3 C9 C8 176.79(17) . . . . ?
O4 N3 C9 C10 -4.0(2) . . . . ?
N1 C8 C9 N3 -173.28(17) . . . . ?
N1 C8 C9 C10 7.5(3) . . . . ?
N1 C12 C13 C14 -23.7(3) . . . . ?
N1 C12 C13 C15 158.92(18) . . . . ?
N2 C18 C19 C20 59.5(3) . . . . ?
N2 C18 C19 C24 -121.9(2) . . . . ?
N3 C9 C10 C11 -161.30(16) . . . . ?
N4 C16 C17 N2 -174.40(18) . . . . ?
C3 C4 C5 C6 -0.2(5) . . . . ?
C4 C3 C25 C1 0.9(4) . . . . ?
C4 C5 C6 C1 0.8(5) . . . . ?
C6 C1 C7 N1 -68.8(3) . . . . ?
C6 C1 C25 C3 -0.2(4) . . . . ?
C7 N1 C8 C9 -171.05(16) . . . . ?
C7 N1 C12 C11 139.45(17) . . . . ?
C7 N1 C12 C13 -96.36(19) . . . . ?
C7 C1 C6 C5 175.7(2) . . . . ?
C7 C1 C25 C3 -176.4(2) . . . . ?
C8 N1 C7 C1 104.1(2) . . . . ?
C8 N1 C12 C11 -32.5(2) . . . . ?
C8 N1 C12 C13 91.7(2) . . . . ?
C8 C9 C10 C11 17.9(3) . . . . ?
C9 C10 C11 C12 -49.2(2) . . . . ?
C10 C11 C12 N1 57.3(2) . . . . ?
C10 C11 C12 C13 -67.2(2) . . . . ?
C11 C12 C13 C14 99.0(2) . . . . ?
C11 C12 C13 C15 -78.3(2) . . . . ?
C12 N1 C7 C1 -67.7(2) . . . . ?
C12 N1 C8 C9 0.5(3) . . . . ?
C12 C13 C14 N2 -174.04(18) . . . . ?
C12 C13 C15 C16 175.58(17) . . . . ?
C13 C15 C16 N4 175.80(18) . . . . ?
C13 C15 C16 C17 -0.9(3) . . . . ?
C14 N2 C17 C16 -1.0(3) . . . . ?
C14 N2 C18 C19 -83.6(2) . . . . ?
C14 C13 C15 C16 -1.8(3) . . . . ?
C15 C13 C14 N2 3.1(3) . . . . ?
C15 C16 C17 N2 2.3(3) . . . . ?
C17 N2 C14 C13 -1.7(3) . . . . ?
C17 N2 C18 C19 88.7(2) . . . . ?
C18 N2 C14 C13 170.75(19) . . . . ?
C18 N2 C17 C16 -173.36(19) . . . . ?
C18 C19 C20 C21 177.6(2) . . . . ?
C18 C19 C24 C23 -176.9(2) . . . . ?
C19 C20 C21 C22 -0.4(3) . . . . ?
C20 C19 C24 C23 1.7(3) . . . . ?
C20 C21 C22 C23 1.1(3) . . . . ?
C21 C22 C23 C24 -0.4(4) . . . . ?
C22 C23 C24 C19 -1.1(4) . . . . ?
C24 C19 C20 C21 -1.0(3) . . . . ?
C25 C1 C6 C5 -0.6(4) . . . . ?
C25 C1 C7 N1 107.3(2) . . . . ?
C25 C3 C4 C5 -0.7(4) . . . . ?
